data_2106451
loop_
_publ_author_name
'Tellgren, R.'
'Thomas, J.O.'
'Olovsson, I.'

_publ_section_title
;
 Hydrogen bond studies. CX. A neutron diffraction and deformation electron
 density study of sodium hydrogen oxalate monohydrate, Na H C2 O4 (H2 O)
;
_journal_name_full 'Acta Crystallographica B (24,1968-38,1982)'
_journal_page_first 3500
_journal_page_last 3504
_journal_volume 33
_journal_year 1977
_chemical_formula_sum 'C2 H3 Na O5'
_chemical_name_systematic 'Na H C2 O4 (H2 O)'
_space_group_IT_number 2
_symmetry_space_group_name_Hall '-P 1'
_symmetry_space_group_name_H-M 'P -1'
_cell_angle_alpha 85.036
_cell_angle_beta 109.997
_cell_angle_gamma 105.016
_cell_formula_units_Z 2
_cell_length_a 6.5032
_cell_length_b 6.6728
_cell_length_c 5.6982
_cell_volume 224.428
_citation_journal_id_ASTM ACBCAR
_cod_data_source_file Tellgren_ACBCAR_1977_759.cif
_cod_data_source_block C2H3Na1O5
_cod_original_cell_volume 224.4281
_cod_original_formula_sum 'C2 H3 Na1 O5'
_cod_database_code 2106451

loop_
_symmetry_equiv_pos_as_xyz
x,y,z
-x,-y,-z

loop_
_atom_site_label
_atom_site_type_symbol
_atom_site_fract_x
_atom_site_fract_y
_atom_site_fract_z
_atom_site_occupancy
_atom_site_U_iso_or_equiv
O1 O-2 0.24563 0.35541 0.34288 1 0.0
C2 C+3 0.27688 0.63948 0.59852 1 0.0
O5 O-2 0.14445 0.08147 0.81419 1 0.0
H2 H+1 0.2049 0.0057 0.7533 1 0.0
C1 C+3 0.25809 0.53874 0.35408 1 0.0
O3 O-2 0.33419 0.83252 0.61189 1 0.0
H3 H+1 0.2554 0.6125 0.022 1 0.0
Na1 Na+1 0.25168 0.02759 0.24043 1 0.0
H1 H+1 0.1877 0.1978 0.7675 1 0.0
O4 O-2 0.23481 0.51441 0.7627 1 0.0
O2 O-2 0.26326 0.67243 0.17255 1 0.0
